data_1559608
loop_
_publ_author_name
'Bayer, Uwe'
'Werner, Daniel'
'Berkefeld, Andreas'
'Maichle-M\"ossmer, C\"acilia'
'Anwander, Reiner'

_publ_section_title
;
 Cerium-quinone redox couples put under scrutiny.
;
_journal_issue 4
_journal_name_full 'Chemical science'
_journal_page_first 1343
_journal_page_last 1351
_journal_paper_doi 10.1039/d0sc04489j
_journal_volume 12
_journal_year 2020
_chemical_formula_sum 'C76 H162 Ce2 O10 Si6'
_chemical_formula_weight 1684.83
_chemical_properties_physical Air-sensitive,Moisture-sensitive
_space_group_crystal_system triclinic
_space_group_IT_number 2
_space_group_name_Hall '-P 1'
_space_group_name_H-M_alt 'P -1'
_atom_sites_solution_hydrogens geom
_audit_creation_method SHELXL-2018/3
_audit_update_record
;
2020-08-10 deposited with the CCDC.	2020-11-23 downloaded from the CCDC.
;
_cell_angle_alpha 92.596(3)
_cell_angle_beta 93.946(3)
_cell_angle_gamma 114.855(3)
_cell_formula_units_Z 1
_cell_length_a 11.655(2)
_cell_length_b 12.402(2)
_cell_length_c 17.499(3)
_cell_measurement_reflns_used 4618
_cell_measurement_temperature 100(2)
_cell_measurement_theta_max 25.2528
_cell_measurement_theta_min 2.2385
_cell_volume 2282.0(7)
_computing_cell_refinement 'SAINT V8.37A (Bruker AXS Inc., 2015)'
_computing_data_collection 'APEX3 v2016.5-0 (Bruker AXS)'
_computing_data_reduction 'SAINT V8.37A (Bruker AXS Inc., 2015)'
_computing_structure_solution
'XT, VERSION 2014/5,SHELXS-13 (Sheldrick 2008)'_computing_structure_refinement 'SHELXL-2018/3 (Sheldrick, 2018)'
_diffrn_ambient_temperature 100(2)
_diffrn_measured_fraction_theta_full 0.988
_diffrn_measured_fraction_theta_max 0.977
_diffrn_measurement_device_type 'Bruker APEX II DUO'
_diffrn_measurement_method 'omega scans'
_diffrn_radiation_type MoK\a
_diffrn_radiation_wavelength 0.71073
_diffrn_reflns_av_unetI/netI 0.0738
_diffrn_reflns_Laue_measured_fraction_full 0.988
_diffrn_reflns_Laue_measured_fraction_max 0.977
_diffrn_reflns_limit_h_max 15
_diffrn_reflns_limit_h_min -15
_diffrn_reflns_limit_k_max 16
_diffrn_reflns_limit_k_min -16
_diffrn_reflns_limit_l_max 22
_diffrn_reflns_limit_l_min 0
_diffrn_reflns_number 13404
_diffrn_reflns_point_group_measured_fraction_full 0.988
_diffrn_reflns_point_group_measured_fraction_max 0.977
_diffrn_reflns_theta_full 25.242
_diffrn_reflns_theta_max 27.564
_diffrn_reflns_theta_min 1.816
_diffrn_source 'ImuS-focus sealed tube'
_exptl_absorpt_coefficient_mu 1.111
_exptl_absorpt_correction_T_max 0.7455
_exptl_absorpt_correction_T_min 0.4118
_exptl_absorpt_correction_type empirical
_exptl_absorpt_process_details twinabs
_exptl_crystal_colour colorless
_exptl_crystal_density_diffrn 1.226
_exptl_crystal_description plate
_exptl_crystal_F_000 898
_exptl_crystal_size_max 0.270
_exptl_crystal_size_mid 0.098
_exptl_crystal_size_min 0.034
_refine_diff_density_max 0.932
_refine_diff_density_min -1.795
_refine_diff_density_rms 0.130
_refine_ls_extinction_method none
_refine_ls_goodness_of_fit_ref 1.027
_refine_ls_hydrogen_treatment constr
_refine_ls_matrix_type full
_refine_ls_number_parameters 446
_refine_ls_number_reflns 10190
_refine_ls_number_restraints 0
_refine_ls_restrained_S_all 1.027
_refine_ls_R_factor_all 0.0573
_refine_ls_R_factor_gt 0.0452
_refine_ls_shift/su_max 0.001
_refine_ls_shift/su_mean 0.000
_refine_ls_structure_factor_coef Fsqd
_refine_ls_weighting_details 'w=1/[\s^2^(Fo^2^)+(0.0412P)^2^+2.0870P] where P=(Fo^2^+2Fc^2^)/3'
_refine_ls_weighting_scheme calc
_refine_ls_wR_factor_gt 0.0883
_refine_ls_wR_factor_ref 0.0934
_reflns_Friedel_coverage 0.000
_reflns_number_gt 9172
_reflns_number_total 10190
_reflns_threshold_expression 'I > 2\s(I)'
_cod_data_source_file d0sc04489j2.cif
_cod_data_source_block 6-tBu2hq_mo_Ub105_2_0m_5
_cod_depositor_comments
;Adding full bibliography for 1559596--1559611.cif.

 Adding full bibliography for 1559596--1559611.cif.
;
_cod_original_cell_volume 2281.9(7)
_cod_database_code 1559608
_shelx_shelxl_version_number 2018/3
_shelx_space_group_comment
;
The symmetry employed for this shelxl refinement is uniquely defined
by the following loop, which should always be used as a source of
symmetry information in preference to the above space-group names.
They are only intended as comments.
;
_shelx_estimated_absorpt_t_min 0.753
_shelx_estimated_absorpt_t_max 0.963

loop_
_space_group_symop_operation_xyz
'x, y, z'
'-x, -y, -z'

loop_
_atom_site_label
_atom_site_type_symbol
_atom_site_fract_x
_atom_site_fract_y
_atom_site_fract_z
_atom_site_U_iso_or_equiv
_atom_site_adp_type
_atom_site_occupancy
_atom_site_site_symmetry_order
_atom_site_calc_flag
_atom_site_refinement_flags_posn
_atom_site_refinement_flags_adp
_atom_site_refinement_flags_occupancy
_atom_site_disorder_assembly
_atom_site_disorder_group
C1 C 0.9337(4) 0.4265(4) 0.4346(2) 0.0133(9) Uani 1 1 d . . . . .
C2 C 0.8712(4) 0.4467(4) 0.4948(3) 0.0163(9) Uani 1 1 d . . . . .
H2 H 0.781010 0.408880 0.489927 0.020 Uiso 1 1 calc R U . . .
C3 C 0.9330(4) 0.5188(4) 0.5616(3) 0.0139(9) Uani 1 1 d . . . . .
C4 C 0.8587(4) 0.5381(4) 0.6258(3) 0.0171(10) Uani 1 1 d . . . . .
C5 C 0.8919(5) 0.4906(4) 0.7005(3) 0.0205(11) Uani 1 1 d . . . . .
H5A H 0.844210 0.503198 0.741373 0.031 Uiso 1 1 calc R U . . .
H5B H 0.983163 0.533442 0.716137 0.031 Uiso 1 1 calc R U . . .
H5C H 0.869246 0.405271 0.691421 0.031 Uiso 1 1 calc R U . . .
C6 C 0.8905(5) 0.6706(4) 0.6398(3) 0.0232(11) Uani 1 1 d . . . . .
H6A H 0.846513 0.682496 0.682898 0.035 Uiso 1 1 calc R U . . .
H6B H 0.862868 0.698296 0.593471 0.035 Uiso 1 1 calc R U . . .
H6C H 0.982393 0.715908 0.651885 0.035 Uiso 1 1 calc R U . . .
C7 C 0.7142(5) 0.4714(4) 0.6067(3) 0.0204(10) Uani 1 1 d . . . . .
H7A H 0.671355 0.485363 0.649799 0.031 Uiso 1 1 calc R U . . .
H7B H 0.690527 0.385836 0.597751 0.031 Uiso 1 1 calc R U . . .
H7C H 0.688615 0.500568 0.560408 0.031 Uiso 1 1 calc R U . . .
C8 C 0.7834(5) 0.6047(4) 0.1480(3) 0.0216(10) Uani 1 1 d . . . . .
H8 H 0.724613 0.564277 0.100778 0.026 Uiso 1 1 calc R U . . .
C9 C 0.9007(5) 0.5778(5) 0.1431(3) 0.0257(11) Uani 1 1 d . . . . .
H9A H 0.875809 0.492563 0.147638 0.039 Uiso 1 1 calc R U . . .
H9B H 0.965685 0.624243 0.184910 0.039 Uiso 1 1 calc R U . . .
H9C H 0.934908 0.599413 0.093585 0.039 Uiso 1 1 calc R U . . .
C10 C 0.8251(5) 0.7393(5) 0.1441(3) 0.0318(13) Uani 1 1 d . . . . .
H10A H 0.750327 0.756528 0.142944 0.048 Uiso 1 1 calc R U . . .
H10B H 0.867940 0.764682 0.097540 0.048 Uiso 1 1 calc R U . . .
H10C H 0.883627 0.782447 0.189427 0.048 Uiso 1 1 calc R U . . .
C11 C 0.7601(5) 0.6508(4) 0.3207(3) 0.0206(10) Uani 1 1 d . . . . .
H11 H 0.758023 0.727289 0.306715 0.025 Uiso 1 1 calc R U . . .
C12 C 0.8997(5) 0.6787(4) 0.3459(3) 0.0261(12) Uani 1 1 d . . . . .
H12A H 0.951646 0.711201 0.303571 0.039 Uiso 1 1 calc R U . . .
H12B H 0.905806 0.605401 0.359422 0.039 Uiso 1 1 calc R U . . .
H12C H 0.930271 0.737319 0.390589 0.039 Uiso 1 1 calc R U . . .
C13 C 0.6817(6) 0.6111(5) 0.3893(3) 0.0303(12) Uani 1 1 d . . . . .
H13A H 0.595321 0.602910 0.375481 0.045 Uiso 1 1 calc R U . . .
H13B H 0.721311 0.670721 0.433093 0.045 Uiso 1 1 calc R U . . .
H13C H 0.678234 0.534196 0.403238 0.045 Uiso 1 1 calc R U . . .
C14 C 0.5196(5) 0.5093(4) 0.2117(3) 0.0221(11) Uani 1 1 d . . . . .
H14 H 0.479279 0.483729 0.260302 0.027 Uiso 1 1 calc R U . . .
C15 C 0.4491(5) 0.4052(5) 0.1508(4) 0.0368(14) Uani 1 1 d . . . . .
H15A H 0.457734 0.334170 0.166965 0.055 Uiso 1 1 calc R U . . .
H15B H 0.485370 0.425824 0.101690 0.055 Uiso 1 1 calc R U . . .
H15C H 0.358936 0.388976 0.144594 0.055 Uiso 1 1 calc R U . . .
C16 C 0.4976(6) 0.6186(5) 0.1916(4) 0.0357(14) Uani 1 1 d . . . . .
H16A H 0.540248 0.683013 0.232440 0.054 Uiso 1 1 calc R U . . .
H16B H 0.406272 0.597535 0.186748 0.054 Uiso 1 1 calc R U . . .
H16C H 0.532254 0.645232 0.142881 0.054 Uiso 1 1 calc R U . . .
C17 C 0.3856(5) 0.1729(4) 0.3919(3) 0.0187(10) Uani 1 1 d . . . . .
H17 H 0.295872 0.134114 0.405135 0.022 Uiso 1 1 calc R U . . .
C18 C 0.4747(5) 0.1982(5) 0.4662(3) 0.0278(12) Uani 1 1 d . . . . .
H18A H 0.450915 0.124965 0.492727 0.042 Uiso 1 1 calc R U . . .
H18B H 0.467195 0.259853 0.499775 0.042 Uiso 1 1 calc R U . . .
H18C H 0.562582 0.225705 0.453450 0.042 Uiso 1 1 calc R U . . .
C19 C 0.4070(5) 0.2916(4) 0.3578(3) 0.0254(11) Uani 1 1 d . . . . .
H19A H 0.344649 0.276354 0.313410 0.038 Uiso 1 1 calc R U . . .
H19B H 0.492937 0.328534 0.341486 0.038 Uiso 1 1 calc R U . . .
H19C H 0.396924 0.345355 0.396840 0.038 Uiso 1 1 calc R U . . .
C20 C 0.2858(4) 0.0329(4) 0.2330(3) 0.0194(10) Uani 1 1 d . . . . .
H20 H 0.315272 0.103314 0.201580 0.023 Uiso 1 1 calc R U . . .
C28 C 0.6023(5) 0.2296(5) 0.0658(3) 0.0281(12) Uani 1 1 d . . . . .
H28A H 0.562612 0.165127 0.099109 0.042 Uiso 1 1 calc R U . . .
H28B H 0.537033 0.233053 0.028932 0.042 Uiso 1 1 calc R U . . .
H28C H 0.644629 0.305659 0.097294 0.042 Uiso 1 1 calc R U . . .
C21 C 0.2735(5) -0.0748(5) 0.1801(3) 0.0304(13) Uani 1 1 d . . . . .
H21A H 0.357732 -0.063411 0.166447 0.046 Uiso 1 1 calc R U . . .
H21B H 0.218739 -0.081831 0.133250 0.046 Uiso 1 1 calc R U . . .
H21C H 0.236029 -0.147581 0.206833 0.046 Uiso 1 1 calc R U . . .
C29 C 0.9811(5) 0.2346(4) 0.0620(3) 0.0199(10) Uani 1 1 d . . . . .
H29 H 0.976398 0.212372 0.005793 0.024 Uiso 1 1 calc R U . . .
C22 C 0.1547(5) 0.0143(5) 0.2554(3) 0.0275(12) Uani 1 1 d . . . . .
H22A H 0.160550 0.087444 0.282690 0.041 Uiso 1 1 calc R U . . .
H22B H 0.124057 -0.051272 0.288965 0.041 Uiso 1 1 calc R U . . .
H22C H 0.095401 -0.005397 0.208996 0.041 Uiso 1 1 calc R U . . .
C23 C 0.4052(4) -0.0633(4) 0.3661(3) 0.0179(10) Uani 1 1 d . . . . .
H23 H 0.462609 -0.030902 0.414843 0.022 Uiso 1 1 calc R U . . .
C24 C 0.4593(5) -0.1384(5) 0.3213(3) 0.0240(11) Uani 1 1 d . . . . .
H24A H 0.544041 -0.086435 0.307466 0.036 Uiso 1 1 calc R U . . .
H24B H 0.403066 -0.177654 0.274423 0.036 Uiso 1 1 calc R U . . .
H24C H 0.465291 -0.198912 0.353397 0.036 Uiso 1 1 calc R U . . .
C25 C 0.2734(5) -0.1418(4) 0.3909(3) 0.0229(11) Uani 1 1 d . . . . .
H25A H 0.242479 -0.092087 0.420347 0.034 Uiso 1 1 calc R U . . .
H25B H 0.279706 -0.202329 0.422894 0.034 Uiso 1 1 calc R U . . .
H25C H 0.214102 -0.181150 0.345180 0.034 Uiso 1 1 calc R U . . .
C26 C 0.6998(5) 0.2062(4) 0.0226(3) 0.0217(11) Uani 1 1 d . . . . .
H26 H 0.650940 0.131580 -0.011632 0.026 Uiso 1 1 calc R U . . .
C27 C 0.7593(6) 0.3060(5) -0.0307(3) 0.0347(14) Uani 1 1 d . . . . .
H27A H 0.820628 0.290327 -0.059541 0.052 Uiso 1 1 calc R U . . .
H27B H 0.802858 0.382588 0.000069 0.052 Uiso 1 1 calc R U . . .
H27C H 0.692526 0.308783 -0.066638 0.052 Uiso 1 1 calc R U . . .
C35 C 0.8495(5) 0.0308(4) 0.2998(3) 0.0204(10) Uani 1 1 d . . . . .
H35A H 0.915306 0.076749 0.266387 0.024 Uiso 1 1 calc R U . . .
H35B H 0.785831 -0.041507 0.269491 0.024 Uiso 1 1 calc R U . . .
C34 C 0.6159(5) -0.0491(4) 0.1179(3) 0.0250(12) Uani 1 1 d . . . . .
H34A H 0.615806 -0.009020 0.167471 0.038 Uiso 1 1 calc R U . . .
H34B H 0.590354 -0.134184 0.123580 0.038 Uiso 1 1 calc R U . . .
H34C H 0.556094 -0.039448 0.079784 0.038 Uiso 1 1 calc R U . . .
C33 C 0.7514(5) -0.0554(4) 0.0132(3) 0.0259(11) Uani 1 1 d . . . . .
H33A H 0.838567 -0.023578 -0.001379 0.039 Uiso 1 1 calc R U . . .
H33B H 0.696871 -0.040272 -0.025899 0.039 Uiso 1 1 calc R U . . .
H33C H 0.719991 -0.141533 0.017207 0.039 Uiso 1 1 calc R U . . .
C32 C 0.7496(5) 0.0059(4) 0.0914(3) 0.0190(10) Uani 1 1 d . . . . .
H32 H 0.806698 -0.010694 0.129619 0.023 Uiso 1 1 calc R U . . .
C31 C 1.0586(5) 0.1775(5) 0.1051(3) 0.0307(13) Uani 1 1 d . . . . .
H31A H 1.018131 0.090934 0.092692 0.046 Uiso 1 1 calc R U . . .
H31B H 1.061918 0.194964 0.160593 0.046 Uiso 1 1 calc R U . . .
H31C H 1.145145 0.210201 0.089424 0.046 Uiso 1 1 calc R U . . .
C30 C 1.0506(5) 0.3697(4) 0.0747(3) 0.0261(12) Uani 1 1 d . . . . .
H30A H 0.999655 0.405669 0.048877 0.039 Uiso 1 1 calc R U . . .
H30B H 1.132967 0.396725 0.053654 0.039 Uiso 1 1 calc R U . . .
H30C H 1.063788 0.393627 0.129956 0.039 Uiso 1 1 calc R U . . .
C36 C 0.9087(5) -0.0027(4) 0.3690(3) 0.0211(10) Uani 1 1 d . . . . .
H36A H 0.994418 0.060219 0.386400 0.025 Uiso 1 1 calc R U . . .
H36B H 0.914467 -0.079172 0.358068 0.025 Uiso 1 1 calc R U . . .
C37 C 0.8146(5) -0.0136(5) 0.4282(3) 0.0259(11) Uani 1 1 d . . . . .
H37A H 0.739270 -0.091393 0.420201 0.031 Uiso 1 1 calc R U . . .
H37B H 0.854910 -0.003867 0.481315 0.031 Uiso 1 1 calc R U . . .
C38 C 0.7796(5) 0.0882(5) 0.4122(3) 0.0225(11) Uani 1 1 d . . . . .
H38A H 0.691947 0.069095 0.424747 0.027 Uiso 1 1 calc R U . . .
H38B H 0.838631 0.162218 0.443038 0.027 Uiso 1 1 calc R U . . .
Ce1 Ce 0.73593(3) 0.26706(2) 0.27407(2) 0.01226(6) Uani 1 1 d . . . . .
O4 O 0.7020(3) 0.4163(3) 0.24915(18) 0.0178(7) Uani 1 1 d . . . . .
O2 O 0.5511(3) 0.1420(3) 0.28949(18) 0.0173(7) Uani 1 1 d . . . . .
O3 O 0.8133(3) 0.2279(3) 0.17765(18) 0.0142(7) Uani 1 1 d . . . . .
O1 O 0.8611(3) 0.3558(3) 0.37267(18) 0.0177(7) Uani 1 1 d . . . . .
O5 O 0.7896(3) 0.1026(3) 0.32997(18) 0.0176(7) Uani 1 1 d . . . . .
Si1 Si 0.69261(12) 0.54192(11) 0.23296(8) 0.0164(3) Uani 1 1 d . . . . .
Si2 Si 0.40945(12) 0.07040(11) 0.31783(7) 0.0145(3) Uani 1 1 d . . . . .
Si3 Si 0.81334(12) 0.17336(11) 0.09020(7) 0.0148(3) Uani 1 1 d . . . . .

loop_
_atom_site_aniso_label
_atom_site_aniso_U_11
_atom_site_aniso_U_22
_atom_site_aniso_U_33
_atom_site_aniso_U_23
_atom_site_aniso_U_13
_atom_site_aniso_U_12
C1 0.018(2) 0.010(2) 0.011(2) 0.0012(16) 0.0007(18) 0.0057(18)
C2 0.016(2) 0.016(2) 0.018(2) 0.0016(18) -0.0012(18) 0.0078(19)
C3 0.016(2) 0.012(2) 0.015(2) 0.0023(17) 0.0004(18) 0.0077(18)
C4 0.019(2) 0.016(2) 0.016(2) -0.0025(18) 0.0005(19) 0.007(2)
C5 0.021(3) 0.029(3) 0.015(2) 0.0029(19) -0.0007(19) 0.014(2)
C6 0.017(2) 0.017(2) 0.034(3) -0.006(2) 0.005(2) 0.006(2)
C7 0.018(2) 0.020(2) 0.022(3) 0.0010(19) 0.006(2) 0.007(2)
C8 0.022(3) 0.019(2) 0.023(3) 0.006(2) 0.005(2) 0.007(2)
C9 0.025(3) 0.029(3) 0.026(3) 0.010(2) 0.009(2) 0.013(2)
C10 0.030(3) 0.025(3) 0.041(3) 0.018(2) 0.012(3) 0.009(2)
C11 0.021(3) 0.017(2) 0.025(3) 0.0021(19) 0.003(2) 0.008(2)
C12 0.026(3) 0.021(3) 0.029(3) 0.001(2) -0.002(2) 0.009(2)
C13 0.035(3) 0.032(3) 0.025(3) -0.003(2) 0.006(2) 0.015(3)
C14 0.019(2) 0.018(2) 0.031(3) 0.007(2) 0.004(2) 0.008(2)
C15 0.017(3) 0.030(3) 0.059(4) -0.007(3) -0.005(3) 0.009(2)
C16 0.030(3) 0.030(3) 0.052(4) 0.011(3) 0.004(3) 0.016(3)
C17 0.017(2) 0.016(2) 0.023(3) 0.0028(19) 0.0066(19) 0.0057(19)
C18 0.035(3) 0.029(3) 0.021(3) -0.003(2) 0.005(2) 0.015(3)
C19 0.026(3) 0.020(2) 0.035(3) 0.009(2) 0.011(2) 0.013(2)
C20 0.014(2) 0.022(2) 0.021(2) 0.008(2) 0.0019(19) 0.0050(19)
C28 0.022(3) 0.033(3) 0.034(3) -0.005(2) -0.005(2) 0.018(2)
C21 0.031(3) 0.042(3) 0.017(3) 0.003(2) 0.003(2) 0.014(3)
C29 0.021(3) 0.019(2) 0.019(2) 0.0001(19) 0.007(2) 0.008(2)
C22 0.020(2) 0.031(3) 0.034(3) 0.007(2) 0.000(2) 0.013(2)
C23 0.019(2) 0.017(2) 0.017(2) 0.0034(18) 0.0031(19) 0.006(2)
C24 0.027(3) 0.022(3) 0.026(3) 0.009(2) 0.009(2) 0.012(2)
C25 0.026(3) 0.016(2) 0.029(3) 0.010(2) 0.011(2) 0.009(2)
C26 0.026(3) 0.016(2) 0.021(2) -0.0033(18) -0.001(2) 0.008(2)
C27 0.035(3) 0.033(3) 0.034(3) 0.009(3) -0.005(3) 0.013(3)
C35 0.025(3) 0.018(2) 0.021(2) 0.0022(18) 0.007(2) 0.011(2)
C34 0.028(3) 0.018(2) 0.023(3) 0.001(2) 0.003(2) 0.004(2)
C33 0.031(3) 0.020(2) 0.024(3) -0.003(2) 0.006(2) 0.008(2)
C32 0.020(2) 0.015(2) 0.022(2) 0.0037(19) 0.007(2) 0.007(2)
C31 0.023(3) 0.037(3) 0.035(3) 0.006(3) 0.009(2) 0.014(3)
C30 0.026(3) 0.023(3) 0.026(3) 0.002(2) 0.005(2) 0.007(2)
C36 0.020(3) 0.017(2) 0.028(3) 0.002(2) 0.004(2) 0.009(2)
C37 0.031(3) 0.025(3) 0.027(3) 0.010(2) 0.005(2) 0.015(2)
C38 0.022(3) 0.034(3) 0.014(2) 0.006(2) 0.007(2) 0.013(2)
Ce1 0.01261(11) 0.01124(10) 0.01312(11) 0.00104(11) 0.00192(11) 0.00517(8)
O4 0.0175(16) 0.0121(15) 0.0241(18) 0.0036(12) 0.0022(13) 0.0064(13)
O2 0.0106(15) 0.0140(15) 0.027(2) 0.0045(13) 0.0049(13) 0.0036(13)
O3 0.0154(16) 0.0185(16) 0.0105(15) -0.0015(13) 0.0035(13) 0.0091(14)
O1 0.0165(16) 0.0164(16) 0.0154(16) -0.0062(13) -0.0051(13) 0.0041(14)
O5 0.0226(18) 0.0198(17) 0.0148(17) 0.0039(13) 0.0034(14) 0.0129(15)
Si1 0.0168(6) 0.0116(6) 0.0213(7) 0.0031(5) 0.0039(5) 0.0061(5)
Si2 0.0116(6) 0.0124(6) 0.0180(7) 0.0031(5) 0.0027(5) 0.0034(5)
Si3 0.0168(6) 0.0147(6) 0.0131(6) 0.0004(5) 0.0036(5) 0.0068(5)

loop_
_atom_type_symbol
_atom_type_description
_atom_type_scat_dispersion_real
_atom_type_scat_dispersion_imag
_atom_type_scat_source
C C 0.0033 0.0016 'International Tables Vol C Tables 4.2.6.8 and 6.1.1.4'
H H 0.0000 0.0000 'International Tables Vol C Tables 4.2.6.8 and 6.1.1.4'
Ce Ce -0.2486 2.6331 'International Tables Vol C Tables 4.2.6.8 and 6.1.1.4'
O O 0.0106 0.0060 'International Tables Vol C Tables 4.2.6.8 and 6.1.1.4'
Si Si 0.0817 0.0704 'International Tables Vol C Tables 4.2.6.8 and 6.1.1.4'

loop_
_geom_angle_atom_site_label_1
_geom_angle_atom_site_label_2
_geom_angle_atom_site_label_3
_geom_angle
_geom_angle_site_symmetry_1
_geom_angle_site_symmetry_3
_geom_angle_publ_flag
O1 C1 C2 117.3(4) . . ?
O1 C1 C3 122.2(4) . 2_766 ?
C2 C1 C3 120.4(4) . 2_766 ?
C3 C2 C1 123.9(4) . . ?
C3 C2 H2 118.0 . . ?
C1 C2 H2 118.0 . . ?
C2 C3 C1 115.7(4) . 2_766 ?
C2 C3 C4 121.5(4) . . ?
C1 C3 C4 122.8(4) 2_766 . ?
C6 C4 C3 110.1(4) . . ?
C6 C4 C7 107.4(4) . . ?
C3 C4 C7 112.7(4) . . ?
C6 C4 C5 110.0(4) . . ?
C3 C4 C5 109.8(4) . . ?
C7 C4 C5 106.7(4) . . ?
C4 C5 H5A 109.5 . . ?
C4 C5 H5B 109.5 . . ?
H5A C5 H5B 109.5 . . ?
C4 C5 H5C 109.5 . . ?
H5A C5 H5C 109.5 . . ?
H5B C5 H5C 109.5 . . ?
C4 C6 H6A 109.5 . . ?
C4 C6 H6B 109.5 . . ?
H6A C6 H6B 109.5 . . ?
C4 C6 H6C 109.5 . . ?
H6A C6 H6C 109.5 . . ?
H6B C6 H6C 109.5 . . ?
C4 C7 H7A 109.5 . . ?
C4 C7 H7B 109.5 . . ?
H7A C7 H7B 109.5 . . ?
C4 C7 H7C 109.5 . . ?
H7A C7 H7C 109.5 . . ?
H7B C7 H7C 109.5 . . ?
C10 C8 C9 108.8(4) . . ?
C10 C8 Si1 114.1(4) . . ?
C9 C8 Si1 113.1(3) . . ?
C10 C8 H8 106.8 . . ?
C9 C8 H8 106.8 . . ?
Si1 C8 H8 106.8 . . ?
C8 C9 H9A 109.5 . . ?
C8 C9 H9B 109.5 . . ?
H9A C9 H9B 109.5 . . ?
C8 C9 H9C 109.5 . . ?
H9A C9 H9C 109.5 . . ?
H9B C9 H9C 109.5 . . ?
C8 C10 H10A 109.5 . . ?
C8 C10 H10B 109.5 . . ?
H10A C10 H10B 109.5 . . ?
C8 C10 H10C 109.5 . . ?
H10A C10 H10C 109.5 . . ?
H10B C10 H10C 109.5 . . ?
C13 C11 C12 109.1(4) . . ?
C13 C11 Si1 113.1(3) . . ?
C12 C11 Si1 113.1(3) . . ?
C13 C11 H11 107.0 . . ?
C12 C11 H11 107.0 . . ?
Si1 C11 H11 107.0 . . ?
C11 C12 H12A 109.5 . . ?
C11 C12 H12B 109.5 . . ?
H12A C12 H12B 109.5 . . ?
C11 C12 H12C 109.5 . . ?
H12A C12 H12C 109.5 . . ?
H12B C12 H12C 109.5 . . ?
C11 C13 H13A 109.5 . . ?
C11 C13 H13B 109.5 . . ?
H13A C13 H13B 109.5 . . ?
C11 C13 H13C 109.5 . . ?
H13A C13 H13C 109.5 . . ?
H13B C13 H13C 109.5 . . ?
C15 C14 C16 110.7(5) . . ?
C15 C14 Si1 113.1(4) . . ?
C16 C14 Si1 113.8(4) . . ?
C15 C14 H14 106.2 . . ?
C16 C14 H14 106.2 . . ?
Si1 C14 H14 106.2 . . ?
C14 C15 H15A 109.5 . . ?
C14 C15 H15B 109.5 . . ?
H15A C15 H15B 109.5 . . ?
C14 C15 H15C 109.5 . . ?
H15A C15 H15C 109.5 . . ?
H15B C15 H15C 109.5 . . ?
C14 C16 H16A 109.5 . . ?
C14 C16 H16B 109.5 . . ?
H16A C16 H16B 109.5 . . ?
C14 C16 H16C 109.5 . . ?
H16A C16 H16C 109.5 . . ?
H16B C16 H16C 109.5 . . ?
C18 C17 C19 109.4(4) . . ?
C18 C17 Si2 112.6(3) . . ?
C19 C17 Si2 109.7(3) . . ?
C18 C17 H17 108.3 . . ?
C19 C17 H17 108.3 . . ?
Si2 C17 H17 108.3 . . ?
C17 C18 H18A 109.5 . . ?
C17 C18 H18B 109.5 . . ?
H18A C18 H18B 109.5 . . ?
C17 C18 H18C 109.5 . . ?
H18A C18 H18C 109.5 . . ?
H18B C18 H18C 109.5 . . ?
C17 C19 H19A 109.5 . . ?
C17 C19 H19B 109.5 . . ?
H19A C19 H19B 109.5 . . ?
C17 C19 H19C 109.5 . . ?
H19A C19 H19C 109.5 . . ?
H19B C19 H19C 109.5 . . ?
C22 C20 C21 109.5(4) . . ?
C22 C20 Si2 113.8(3) . . ?
C21 C20 Si2 113.3(3) . . ?
C22 C20 H20 106.6 . . ?
C21 C20 H20 106.6 . . ?
Si2 C20 H20 106.6 . . ?
C26 C28 H28A 109.5 . . ?
C26 C28 H28B 109.5 . . ?
H28A C28 H28B 109.5 . . ?
C26 C28 H28C 109.5 . . ?
H28A C28 H28C 109.5 . . ?
H28B C28 H28C 109.5 . . ?
C20 C21 H21A 109.5 . . ?
C20 C21 H21B 109.5 . . ?
H21A C21 H21B 109.5 . . ?
C20 C21 H21C 109.5 . . ?
H21A C21 H21C 109.5 . . ?
H21B C21 H21C 109.5 . . ?
C30 C29 C31 109.6(4) . . ?
C30 C29 Si3 113.3(3) . . ?
C31 C29 Si3 110.9(3) . . ?
C30 C29 H29 107.6 . . ?
C31 C29 H29 107.6 . . ?
Si3 C29 H29 107.6 . . ?
C20 C22 H22A 109.5 . . ?
C20 C22 H22B 109.5 . . ?
H22A C22 H22B 109.5 . . ?
C20 C22 H22C 109.5 . . ?
H22A C22 H22C 109.5 . . ?
H22B C22 H22C 109.5 . . ?
C25 C23 C24 111.3(4) . . ?
C25 C23 Si2 112.9(3) . . ?
C24 C23 Si2 114.6(3) . . ?
C25 C23 H23 105.7 . . ?
C24 C23 H23 105.7 . . ?
Si2 C23 H23 105.7 . . ?
C23 C24 H24A 109.5 . . ?
C23 C24 H24B 109.5 . . ?
H24A C24 H24B 109.5 . . ?
C23 C24 H24C 109.5 . . ?
H24A C24 H24C 109.5 . . ?
H24B C24 H24C 109.5 . . ?
C23 C25 H25A 109.5 . . ?
C23 C25 H25B 109.5 . . ?
H25A C25 H25B 109.5 . . ?
C23 C25 H25C 109.5 . . ?
H25A C25 H25C 109.5 . . ?
H25B C25 H25C 109.5 . . ?
C28 C26 C27 109.2(4) . . ?
C28 C26 Si3 111.5(4) . . ?
C27 C26 Si3 116.8(4) . . ?
C28 C26 H26 106.2 . . ?
C27 C26 H26 106.2 . . ?
Si3 C26 H26 106.2 . . ?
C26 C27 H27A 109.5 . . ?
C26 C27 H27B 109.5 . . ?
H27A C27 H27B 109.5 . . ?
C26 C27 H27C 109.5 . . ?
H27A C27 H27C 109.5 . . ?
H27B C27 H27C 109.5 . . ?
O5 C35 C36 105.9(4) . . ?
O5 C35 H35A 110.6 . . ?
C36 C35 H35A 110.6 . . ?
O5 C35 H35B 110.6 . . ?
C36 C35 H35B 110.6 . . ?
H35A C35 H35B 108.7 . . ?
C32 C34 H34A 109.5 . . ?
C32 C34 H34B 109.5 . . ?
H34A C34 H34B 109.5 . . ?
C32 C34 H34C 109.5 . . ?
H34A C34 H34C 109.5 . . ?
H34B C34 H34C 109.5 . . ?
C32 C33 H33A 109.5 . . ?
C32 C33 H33B 109.5 . . ?
H33A C33 H33B 109.5 . . ?
C32 C33 H33C 109.5 . . ?
H33A C33 H33C 109.5 . . ?
H33B C33 H33C 109.5 . . ?
C34 C32 C33 110.2(4) . . ?
C34 C32 Si3 112.0(3) . . ?
C33 C32 Si3 112.6(3) . . ?
C34 C32 H32 107.2 . . ?
C33 C32 H32 107.2 . . ?
Si3 C32 H32 107.2 . . ?
C29 C31 H31A 109.5 . . ?
C29 C31 H31B 109.5 . . ?
H31A C31 H31B 109.5 . . ?
C29 C31 H31C 109.5 . . ?
H31A C31 H31C 109.5 . . ?
H31B C31 H31C 109.5 . . ?
C29 C30 H30A 109.5 . . ?
C29 C30 H30B 109.5 . . ?
H30A C30 H30B 109.5 . . ?
C29 C30 H30C 109.5 . . ?
H30A C30 H30C 109.5 . . ?
H30B C30 H30C 109.5 . . ?
C35 C36 C37 101.7(4) . . ?
C35 C36 H36A 111.4 . . ?
C37 C36 H36A 111.4 . . ?
C35 C36 H36B 111.4 . . ?
C37 C36 H36B 111.4 . . ?
H36A C36 H36B 109.3 . . ?
C38 C37 C36 102.3(4) . . ?
C38 C37 H37A 111.3 . . ?
C36 C37 H37A 111.3 . . ?
C38 C37 H37B 111.3 . . ?
C36 C37 H37B 111.3 . . ?
H37A C37 H37B 109.2 . . ?
O5 C38 C37 105.6(4) . . ?
O5 C38 H38A 110.6 . . ?
C37 C38 H38A 110.6 . . ?
O5 C38 H38B 110.6 . . ?
C37 C38 H38B 110.6 . . ?
H38A C38 H38B 108.7 . . ?
O3 Ce1 O2 115.15(12) . . ?
O3 Ce1 O4 105.61(12) . . ?
O2 Ce1 O4 100.78(12) . . ?
O3 Ce1 O1 117.83(12) . . ?
O2 Ce1 O1 118.24(12) . . ?
O4 Ce1 O1 93.57(12) . . ?
O3 Ce1 O5 82.76(11) . . ?
O2 Ce1 O5 80.83(11) . . ?
O4 Ce1 O5 169.48(11) . . ?
O1 Ce1 O5 76.67(11) . . ?
Si1 O4 Ce1 173.5(2) . . ?
Si2 O2 Ce1 165.6(2) . . ?
Si3 O3 Ce1 157.1(2) . . ?
C1 O1 Ce1 170.4(3) . . ?
C35 O5 C38 109.1(3) . . ?
C35 O5 Ce1 132.8(3) . . ?
C38 O5 Ce1 117.2(3) . . ?
O4 Si1 C11 110.1(2) . . ?
O4 Si1 C8 108.5(2) . . ?
C11 Si1 C8 110.6(2) . . ?
O4 Si1 C14 108.37(19) . . ?
C11 Si1 C14 108.7(2) . . ?
C8 Si1 C14 110.5(2) . . ?
O2 Si2 C23 108.45(19) . . ?
O2 Si2 C17 107.50(19) . . ?
C23 Si2 C17 108.0(2) . . ?
O2 Si2 C20 109.36(19) . . ?
C23 Si2 C20 113.9(2) . . ?
C17 Si2 C20 109.4(2) . . ?
O3 Si3 C29 109.63(19) . . ?
O3 Si3 C32 107.59(19) . . ?
C29 Si3 C32 109.2(2) . . ?
O3 Si3 C26 108.9(2) . . ?
C29 Si3 C26 113.8(2) . . ?
C32 Si3 C26 107.6(2) . . ?

loop_
_geom_bond_atom_site_label_1
_geom_bond_atom_site_label_2
_geom_bond_distance
_geom_bond_site_symmetry_2
_geom_bond_publ_flag
C1 O1 1.350(5) . ?
C1 C2 1.391(6) . ?
C1 C3 1.405(6) 2_766 ?
C2 C3 1.391(6) . ?
C2 H2 0.9500 . ?
C3 C4 1.535(6) . ?
C4 C6 1.529(6) . ?
C4 C7 1.535(7) . ?
C4 C5 1.548(6) . ?
C5 H5A 0.9800 . ?
C5 H5B 0.9800 . ?
C5 H5C 0.9800 . ?
C6 H6A 0.9800 . ?
C6 H6B 0.9800 . ?
C6 H6C 0.9800 . ?
C7 H7A 0.9800 . ?
C7 H7B 0.9800 . ?
C7 H7C 0.9800 . ?
C8 C10 1.536(7) . ?
C8 C9 1.544(7) . ?
C8 Si1 1.888(5) . ?
C8 H8 1.0000 . ?
C9 H9A 0.9800 . ?
C9 H9B 0.9800 . ?
C9 H9C 0.9800 . ?
C10 H10A 0.9800 . ?
C10 H10B 0.9800 . ?
C10 H10C 0.9800 . ?
C11 C13 1.532(7) . ?
C11 C12 1.540(7) . ?
C11 Si1 1.884(5) . ?
C11 H11 1.0000 . ?
C12 H12A 0.9800 . ?
C12 H12B 0.9800 . ?
C12 H12C 0.9800 . ?
C13 H13A 0.9800 . ?
C13 H13B 0.9800 . ?
C13 H13C 0.9800 . ?
C14 C15 1.530(7) . ?
C14 C16 1.533(7) . ?
C14 Si1 1.888(5) . ?
C14 H14 1.0000 . ?
C15 H15A 0.9800 . ?
C15 H15B 0.9800 . ?
C15 H15C 0.9800 . ?
C16 H16A 0.9800 . ?
C16 H16B 0.9800 . ?
C16 H16C 0.9800 . ?
C17 C18 1.540(7) . ?
C17 C19 1.541(7) . ?
C17 Si2 1.889(5) . ?
C17 H17 1.0000 . ?
C18 H18A 0.9800 . ?
C18 H18B 0.9800 . ?
C18 H18C 0.9800 . ?
C19 H19A 0.9800 . ?
C19 H19B 0.9800 . ?
C19 H19C 0.9800 . ?
C20 C22 1.528(7) . ?
C20 C21 1.540(7) . ?
C20 Si2 1.891(5) . ?
C20 H20 1.0000 . ?
C28 C26 1.524(7) . ?
C28 H28A 0.9800 . ?
C28 H28B 0.9800 . ?
C28 H28C 0.9800 . ?
C21 H21A 0.9800 . ?
C21 H21B 0.9800 . ?
C21 H21C 0.9800 . ?
C29 C30 1.521(7) . ?
C29 C31 1.543(7) . ?
C29 Si3 1.888(5) . ?
C29 H29 1.0000 . ?
C22 H22A 0.9800 . ?
C22 H22B 0.9800 . ?
C22 H22C 0.9800 . ?
C23 C25 1.539(6) . ?
C23 C24 1.542(7) . ?
C23 Si2 1.879(5) . ?
C23 H23 1.0000 . ?
C24 H24A 0.9800 . ?
C24 H24B 0.9800 . ?
C24 H24C 0.9800 . ?
C25 H25A 0.9800 . ?
C25 H25B 0.9800 . ?
C25 H25C 0.9800 . ?
C26 C27 1.535(7) . ?
C26 Si3 1.896(5) . ?
C26 H26 1.0000 . ?
C27 H27A 0.9800 . ?
C27 H27B 0.9800 . ?
C27 H27C 0.9800 . ?
C35 O5 1.445(6) . ?
C35 C36 1.512(7) . ?
C35 H35A 0.9900 . ?
C35 H35B 0.9900 . ?
C34 C32 1.530(7) . ?
C34 H34A 0.9800 . ?
C34 H34B 0.9800 . ?
C34 H34C 0.9800 . ?
C33 C32 1.541(7) . ?
C33 H33A 0.9800 . ?
C33 H33B 0.9800 . ?
C33 H33C 0.9800 . ?
C32 Si3 1.890(5) . ?
C32 H32 1.0000 . ?
C31 H31A 0.9800 . ?
C31 H31B 0.9800 . ?
C31 H31C 0.9800 . ?
C30 H30A 0.9800 . ?
C30 H30B 0.9800 . ?
C30 H30C 0.9800 . ?
C36 C37 1.529(7) . ?
C36 H36A 0.9900 . ?
C36 H36B 0.9900 . ?
C37 C38 1.514(7) . ?
C37 H37A 0.9900 . ?
C37 H37B 0.9900 . ?
C38 O5 1.464(5) . ?
C38 H38A 0.9900 . ?
C38 H38B 0.9900 . ?
Ce1 O3 2.097(3) . ?
Ce1 O2 2.104(3) . ?
Ce1 O4 2.107(3) . ?
Ce1 O1 2.109(3) . ?
Ce1 O5 2.584(3) . ?
O4 Si1 1.642(3) . ?
O2 Si2 1.637(3) . ?
O3 Si3 1.645(3) . ?
